data_4328135
loop_
_publ_author_name
'Ana M. Garc\'ia-Deibe'
'Jes\'us Sanmart\'in-Matalobos'
'Concepci\'on Gonz\'alez-Bello'
'Emilio Lence'
'Cristina Portela-Garc\'ia'
'Luis Mart\'inez-Rodr\'iguez'
'Matilde Fondo'

_publ_section_title
;
 Metal-Assisted Ring-Closing/Opening Process of a Chiral
 Tetrahydroquinazoline
;
_journal_name_full 'Inorganic Chemistry'
_journal_page_first 1278
_journal_page_last 1293
_journal_paper_doi 10.1021/ic2017038
_journal_volume 51
_journal_year 2012
_chemical_formula_moiety 'C48 H40 N6 Ni O6 S2, 4(C H4 O)'
_chemical_formula_sum 'C52 H56 N6 Ni O10 S2'
_chemical_formula_weight 1047.86
_chemical_name_systematic
; 
 ? 
;
_space_group_IT_number 2
_symmetry_cell_setting triclinic
_symmetry_space_group_name_Hall '-P 1'
_symmetry_space_group_name_H-M 'P -1'
_atom_sites_solution_hydrogens geom
_atom_sites_solution_primary direct
_atom_sites_solution_secondary difmap
_audit_creation_method SHELXL-97
_cell_angle_alpha 68.245(2)
_cell_angle_beta 88.857(2)
_cell_angle_gamma 70.718(2)
_cell_formula_units_Z 2
_cell_length_a 11.3622(5)
_cell_length_b 14.0882(5)
_cell_length_c 17.6835(7)
_cell_measurement_reflns_used 1924
_cell_measurement_temperature 100(2)
_cell_measurement_theta_max 25.4375
_cell_measurement_theta_min 2.173
_cell_volume 2464.57(18)
_computing_cell_refinement 'BRUKER APEX2 (BRUKER 2005)'
_computing_data_collection 'BRUKER APEX2 (BRUKER 2005)'
_computing_molecular_graphics 'Mercury 2.3 (CCDC, 2009)'
_computing_publication_material 'WinGX (Farrugia, 1999)'
_computing_structure_refinement 'SHELXL-97 (Sheldrick, 2008)'
_computing_structure_solution 'SIR-2004 (Burla, 2004)'
_diffrn_ambient_temperature 100(2)
_diffrn_measured_fraction_theta_full 0.998
_diffrn_measured_fraction_theta_max 0.998
_diffrn_measurement_device_type 'Bruker X8 KappaAPEXII'
_diffrn_measurement_method 'omega and phi scans'
_diffrn_radiation_monochromator graphite
_diffrn_radiation_source 'fine-focus sealed tube'
_diffrn_radiation_type MoK\a
_diffrn_radiation_wavelength 0.71073
_diffrn_reflns_av_R_equivalents 0.0475
_diffrn_reflns_av_sigmaI/netI 0.0461
_diffrn_reflns_limit_h_max 14
_diffrn_reflns_limit_h_min -13
_diffrn_reflns_limit_k_max 17
_diffrn_reflns_limit_k_min -15
_diffrn_reflns_limit_l_max 21
_diffrn_reflns_limit_l_min 0
_diffrn_reflns_number 36654
_diffrn_reflns_theta_full 26.02
_diffrn_reflns_theta_max 26.02
_diffrn_reflns_theta_min 1.65
_exptl_absorpt_coefficient_mu 0.544
_exptl_absorpt_correction_T_max 0.9228
_exptl_absorpt_correction_T_min 0.8333
_exptl_absorpt_correction_type multi-scan
_exptl_absorpt_process_details 'SADABS-2008/1 (BRUKER, 2008)'
_exptl_crystal_colour green
_exptl_crystal_density_diffrn 1.412
_exptl_crystal_description prism
_exptl_crystal_F_000 1100
_exptl_crystal_size_max 0.26
_exptl_crystal_size_mid 0.17
_exptl_crystal_size_min 0.15
_refine_diff_density_max 0.878
_refine_diff_density_min -0.673
_refine_diff_density_rms 0.066
_refine_ls_extinction_method none
_refine_ls_goodness_of_fit_ref 1.044
_refine_ls_hydrogen_treatment mixed
_refine_ls_matrix_type full
_refine_ls_number_parameters 677
_refine_ls_number_reflns 9690
_refine_ls_number_restraints 0
_refine_ls_restrained_S_all 1.044
_refine_ls_R_factor_all 0.0638
_refine_ls_R_factor_gt 0.0424
_refine_ls_shift/su_max 0.006
_refine_ls_shift/su_mean 0.000
_refine_ls_structure_factor_coef Fsqd
_refine_ls_weighting_details 'calc w=1/[\s^2^(Fo^2^)+(0.0406P)^2^+2.2964P] where P=(Fo^2^+2Fc^2^)/3'
_refine_ls_weighting_scheme calc
_refine_ls_wR_factor_gt 0.0954
_refine_ls_wR_factor_ref 0.1053
_reflns_number_gt 7458
_reflns_number_total 9690
_reflns_threshold_expression >2sigma(I)
_cod_data_source_file ic2017038_si_001_3.cif
_cod_data_source_block Ni(HLa)2.4MeOH
_cod_original_cell_volume 2464.57(17)
_cod_database_code 4328135

loop_
_symmetry_equiv_pos_as_xyz
'x, y, z'
'-x, -y, -z'

loop_
_atom_site_label
_atom_site_type_symbol
_atom_site_fract_x
_atom_site_fract_y
_atom_site_fract_z
_atom_site_U_iso_or_equiv
_atom_site_adp_type
_atom_site_occupancy
_atom_site_symmetry_multiplicity
_atom_site_calc_flag
_atom_site_refinement_flags
_atom_site_disorder_assembly
_atom_site_disorder_group
Ni1 Ni 0.14153(3) 0.02124(2) 0.782528(18) 0.01601(9) Uani 1 1 d . . .
O101 O -0.03571(16) 0.13319(14) 0.75673(10) 0.0210(4) Uani 1 1 d . . .
O201 O 0.08176(16) -0.10951(14) 0.82155(10) 0.0206(4) Uani 1 1 d . . .
N101 N 0.12200(19) 0.05465(16) 0.66418(12) 0.0170(4) Uani 1 1 d . . .
N102 N 0.3350(2) -0.09090(16) 0.75857(12) 0.0180(5) Uani 1 1 d . . .
N201 N 0.16357(18) -0.01424(15) 0.90057(12) 0.0153(4) Uani 1 1 d . . .
N202 N 0.2198(2) 0.14857(18) 0.78973(13) 0.0181(5) Uani 1 1 d . . .
C102 C 0.2064(2) 0.01335(19) 0.62227(14) 0.0184(5) Uani 1 1 d . . .
C103 C 0.1774(3) 0.0370(2) 0.53878(16) 0.0277(6) Uani 1 1 d . . .
H103 H 0.2399 0.0088 0.5086 0.033 Uiso 1 1 calc R . .
C104 C 0.0579(3) 0.1011(2) 0.50166(16) 0.0303(7) Uani 1 1 d . . .
H104 H 0.0372 0.1162 0.4456 0.036 Uiso 1 1 calc R . .
C4A C -0.0349(3) 0.1451(2) 0.54562(15) 0.0247(6) Uani 1 1 d . . .
C105 C -0.1604(3) 0.2111(2) 0.51372(17) 0.0316(7) Uani 1 1 d . . .
H105 H -0.1891 0.2299 0.4582 0.038 Uiso 1 1 calc R . .
C106 C -0.2406(3) 0.2477(2) 0.56363(17) 0.0308(7) Uani 1 1 d . . .
H106 H -0.3252 0.2919 0.5417 0.037 Uiso 1 1 calc R . .
C107 C -0.2028(3) 0.2226(2) 0.64610(16) 0.0265(6) Uani 1 1 d . . .
H107 H -0.2622 0.2495 0.6785 0.032 Uiso 1 1 calc R . .
C108 C -0.0796(2) 0.1591(2) 0.68104(15) 0.0187(5) Uani 1 1 d . . .
C8A C 0.0035(2) 0.12021(19) 0.62848(14) 0.0187(5) Uani 1 1 d . . .
C109 C 0.3370(2) -0.05673(19) 0.66798(14) 0.0198(5) Uani 1 1 d . . .
H109 H 0.3921 -0.0117 0.6508 0.024 Uiso 1 1 calc R . .
C9A C 0.3515(2) -0.2037(2) 0.80531(15) 0.0187(5) Uani 1 1 d . . .
C110 C 0.3801(2) -0.2451(2) 0.88995(15) 0.0225(6) Uani 1 1 d . . .
H11O H 0.3929 -0.2003 0.9157 0.027 Uiso 1 1 calc R . .
C111 C 0.3900(3) -0.3518(2) 0.93678(16) 0.0286(6) Uani 1 1 d . . .
H111 H 0.4090 -0.3797 0.9946 0.034 Uiso 1 1 calc R . .
C112 C 0.3722(3) -0.4177(2) 0.89934(18) 0.0314(7) Uani 1 1 d . . .
H112 H 0.3767 -0.4900 0.9315 0.038 Uiso 1 1 calc R . .
C113 C 0.3480(2) -0.3776(2) 0.81519(17) 0.0269(6) Uani 1 1 d . . .
H113 H 0.3378 -0.4233 0.7895 0.032 Uiso 1 1 calc R . .
C13A C 0.3382(2) -0.2705(2) 0.76721(15) 0.0205(5) Uani 1 1 d . . .
C114 C 0.3226(3) -0.2279(2) 0.67527(16) 0.0256(6) Uani 1 1 d . . .
H14A H 0.3591 -0.2890 0.6571 0.031 Uiso 1 1 calc R . .
H14B H 0.2321 -0.1934 0.6545 0.031 Uiso 1 1 calc R . .
N103 N 0.3856(2) -0.14745(17) 0.64161(13) 0.0230(5) Uani 1 1 d . . .
S101 S 0.53608(7) -0.18960(6) 0.62993(4) 0.02941(17) Uani 1 1 d . . .
O102 O 0.5492(2) -0.26011(16) 0.58696(12) 0.0409(5) Uani 1 1 d . . .
O103 O 0.56899(19) -0.09380(16) 0.59579(12) 0.0383(5) Uani 1 1 d . . .
C115 C 0.6211(3) -0.2688(2) 0.72781(16) 0.0251(6) Uani 1 1 d . . .
C116 C 0.6554(3) -0.2180(2) 0.77285(17) 0.0270(6) Uani 1 1 d . . .
H116 H 0.6348 -0.1411 0.7506 0.032 Uiso 1 1 calc R . .
C117 C 0.7197(3) -0.2798(2) 0.85027(18) 0.0284(6) Uani 1 1 d . . .
H117 H 0.7428 -0.2449 0.8813 0.034 Uiso 1 1 calc R . .
C18A C 0.7514(3) -0.3928(2) 0.88369(17) 0.0256(6) Uani 1 1 d . . .
C118 C 0.8304(3) -0.4607(2) 0.96468(18) 0.0361(7) Uani 1 1 d . . .
H18A H 0.8093 -0.5266 0.9913 0.054 Uiso 1 1 calc R . .
H18B H 0.8144 -0.4186 0.9996 0.054 Uiso 1 1 calc R . .
H18C H 0.9194 -0.4812 0.9562 0.054 Uiso 1 1 calc R . .
C119 C 0.7127(3) -0.4415(2) 0.83809(16) 0.0260(6) Uani 1 1 d . . .
H119 H 0.7307 -0.5180 0.8608 0.031 Uiso 1 1 calc R . .
C120 C 0.6487(3) -0.3809(2) 0.76072(17) 0.0274(6) Uani 1 1 d . . .
H120 H 0.6237 -0.4154 0.7301 0.033 Uiso 1 1 calc R . .
C202 C 0.2002(2) 0.04166(19) 0.93452(14) 0.0167(5) Uani 1 1 d . . .
C203 C 0.2035(2) 0.0160(2) 1.01969(15) 0.0199(5) Uani 1 1 d . . .
H203 H 0.2300 0.0572 1.0433 0.024 Uiso 1 1 calc R . .
C204 C 0.1679(2) -0.0692(2) 1.06803(15) 0.0206(5) Uani 1 1 d . . .
H204 H 0.1698 -0.0872 1.1255 0.025 Uiso 1 1 calc R . .
C4B C 0.1280(2) -0.1306(2) 1.03254(15) 0.0190(5) Uani 1 1 d . . .
C205 C 0.0859(2) -0.2177(2) 1.07583(15) 0.0216(6) Uani 1 1 d . . .
H205 H 0.0865 -0.2422 1.1337 0.026 Uiso 1 1 calc R . .
C206 C 0.0441(2) -0.2666(2) 1.03286(16) 0.0236(6) Uani 1 1 d . . .
H206 H 0.0163 -0.3253 1.0623 0.028 Uiso 1 1 calc R . .
C207 C 0.0407(2) -0.2333(2) 0.94724(16) 0.0220(6) Uani 1 1 d . . .
H207 H 0.0102 -0.2692 0.9203 0.026 Uiso 1 1 calc R . .
C208 C 0.0816(2) -0.1483(2) 0.90159(15) 0.0191(5) Uani 1 1 d . . .
C8B C 0.1264(2) -0.09844(19) 0.94705(14) 0.0170(5) Uani 1 1 d . . .
C209 C 0.2283(2) 0.1403(2) 0.87581(14) 0.0178(5) Uani 1 1 d . . .
H209 H 0.1630 0.2069 0.8782 0.021 Uiso 1 1 calc R . .
C9B C 0.3293(2) 0.1449(2) 0.74866(15) 0.0203(6) Uani 1 1 d . . .
C210 C 0.3158(3) 0.1893(2) 0.66311(16) 0.0272(6) Uani 1 1 d . . .
H210 H 0.2344 0.2266 0.6332 0.033 Uiso 1 1 calc R . .
C211 C 0.4213(3) 0.1789(3) 0.62203(19) 0.0371(8) Uani 1 1 d . . .
H211 H 0.4123 0.2084 0.5638 0.044 Uiso 1 1 calc R . .
C212 C 0.5399(3) 0.1258(3) 0.6654(2) 0.0404(8) Uani 1 1 d . . .
H212 H 0.6121 0.1164 0.6371 0.049 Uiso 1 1 calc R . .
C213 C 0.5530(3) 0.0866(2) 0.74975(19) 0.0333(7) Uani 1 1 d . . .
H213 H 0.6348 0.0530 0.7791 0.040 Uiso 1 1 calc R . .
C13B C 0.4485(3) 0.0954(2) 0.79278(16) 0.0233(6) Uani 1 1 d . . .
C214 C 0.4570(2) 0.0614(2) 0.88451(16) 0.0234(6) Uani 1 1 d . . .
H14C H 0.4568 -0.0141 0.9106 0.028 Uiso 1 1 calc R . .
H14D H 0.5362 0.0631 0.9051 0.028 Uiso 1 1 calc R . .
N203 N 0.3494(2) 0.13592(17) 0.90559(13) 0.0205(5) Uani 1 1 d . A .
S201 S 0.36547(7) 0.24109(5) 0.91826(4) 0.02495(16) Uani 1 1 d . . .
O202 O 0.2410(7) 0.3066(8) 0.9252(7) 0.0300(16) Uani 0.93(4) 1 d P A 1
O203 O 0.4627(12) 0.1984(8) 0.9836(2) 0.0333(15) Uani 0.93(4) 1 d P A 1
O22' O 0.267(6) 0.277(6) 0.953(5) 0.020(12) Uiso 0.07(4) 1 d P A 2
O23' O 0.498(6) 0.175(5) 0.979(4) 0.018(12) Uiso 0.07(4) 1 d P A 2
C215 C 0.4175(3) 0.3172(2) 0.82950(15) 0.0223(6) Uani 1 1 d . A .
C216 C 0.3357(3) 0.3761(2) 0.75732(17) 0.0275(6) Uani 1 1 d . . .
H216 H 0.2517 0.3770 0.7562 0.033 Uiso 1 1 calc R A .
C217 C 0.3781(3) 0.4335(2) 0.68715(17) 0.0299(7) Uani 1 1 d . A .
H217 H 0.3226 0.4738 0.6377 0.036 Uiso 1 1 calc R . .
C18B C 0.4999(3) 0.4332(2) 0.68781(17) 0.0285(6) Uani 1 1 d . . .
C218 C 0.5454(3) 0.4946(3) 0.61029(18) 0.0412(8) Uani 1 1 d . A .
H18D H 0.5178 0.5719 0.6015 0.062 Uiso 1 1 calc R . .
H18F H 0.5105 0.4867 0.5636 0.062 Uiso 1 1 calc R . .
H18E H 0.6373 0.4649 0.6155 0.062 Uiso 1 1 calc R . .
C219 C 0.5796(3) 0.3751(2) 0.76082(17) 0.0269(6) Uani 1 1 d . A .
H219 H 0.6630 0.3755 0.7621 0.032 Uiso 1 1 calc R . .
C220 C 0.5394(3) 0.3166(2) 0.83169(16) 0.0247(6) Uani 1 1 d . . .
H220 H 0.5948 0.2766 0.8812 0.030 Uiso 1 1 calc R A .
H12 H 0.392(3) -0.076(2) 0.7784(17) 0.030(8) Uiso 1 1 d . . .
H22 H 0.162(3) 0.202(2) 0.7635(17) 0.023(8) Uiso 1 1 d . . .
O1S O 0.0420(2) 0.36399(17) 0.69882(15) 0.0455(6) Uani 1 1 d . . .
H1S H 0.0410 0.4240 0.6465 0.068 Uiso 1 1 d R . .
C1S C -0.0877(4) 0.4009(3) 0.6994(3) 0.0595(10) Uani 1 1 d . . .
H1S1 H -0.1156 0.3384 0.7238 0.089 Uiso 1 1 calc R . .
H1S2 H -0.1286 0.4440 0.6431 0.089 Uiso 1 1 calc R . .
H1S3 H -0.1101 0.4464 0.7318 0.089 Uiso 1 1 calc R . .
O2S O 0.0736(2) -0.35324(16) 0.70372(12) 0.0379(5) Uani 1 1 d . . .
H2S H 0.0580 -0.2889 0.6999 0.057 Uiso 1 1 calc R . .
C2S C 0.0455(3) -0.4156(3) 0.7812(2) 0.0438(8) Uani 1 1 d . . .
H2S1 H 0.0995 -0.4183 0.8250 0.066 Uiso 1 1 calc R . .
H2S2 H 0.0602 -0.4898 0.7848 0.066 Uiso 1 1 calc R . .
H2S3 H -0.0427 -0.3816 0.7872 0.066 Uiso 1 1 calc R . .
O3S O 0.00254(18) -0.15129(16) 0.70380(11) 0.0298(4) Uani 1 1 d . . .
H3S H 0.0371 -0.1455 0.7426 0.045 Uiso 1 1 calc R . .
C3S C -0.1278(3) -0.0897(3) 0.69132(18) 0.0333(7) Uani 1 1 d . . .
H3S1 H -0.1744 -0.1247 0.6711 0.050 Uiso 1 1 calc R . .
H3S2 H -0.1429 -0.0158 0.6509 0.050 Uiso 1 1 calc R . .
H3S3 H -0.1560 -0.0863 0.7433 0.050 Uiso 1 1 calc R . .
O4S O 0.0683(3) 0.5535(2) 0.59511(17) 0.0458(11) Uani 0.814(8) 1 d P B 3
H4S H 0.0718 0.5887 0.6239 0.077(18) Uiso 0.814(8) 1 calc PR B 3
C4S C -0.0345(7) 0.6195(4) 0.5293(3) 0.092(3) Uani 0.814(8) 1 d P B 3
H4S1 H -0.0996 0.6704 0.5467 0.138 Uiso 0.814(8) 1 calc PR B 3
H4S2 H -0.0702 0.5720 0.5164 0.138 Uiso 0.814(8) 1 calc PR B 3
H4S3 H -0.0031 0.6605 0.4805 0.138 Uiso 0.814(8) 1 calc PR B 3
O4S' O -0.014(2) 0.5486(15) 0.6149(12) 0.081(6) Uiso 0.186(8) 1 d P B 4
H4S' H 0.0127 0.5782 0.6418 0.121 Uiso 0.186(8) 1 d PR B 4
C4S' C -0.158(4) 0.635(3) 0.564(2) 0.134(14) Uiso 0.186(8) 1 d P B 4
H4S4 H -0.1629 0.7109 0.5494 0.201 Uiso 0.186(8) 1 calc PR B 4
H4S5 H -0.2232 0.6213 0.5992 0.201 Uiso 0.186(8) 1 calc PR B 4
H4S6 H -0.1715 0.6238 0.5139 0.201 Uiso 0.186(8) 1 calc PR B 4

loop_
_atom_site_aniso_label
_atom_site_aniso_U_11
_atom_site_aniso_U_22
_atom_site_aniso_U_33
_atom_site_aniso_U_23
_atom_site_aniso_U_13
_atom_site_aniso_U_12
Ni1 0.01923(19) 0.01769(17) 0.01096(16) -0.00613(13) 0.00061(13) -0.00545(13)
O101 0.0212(10) 0.0265(10) 0.0146(9) -0.0100(7) -0.0003(7) -0.0050(8)
O201 0.0262(10) 0.0225(9) 0.0168(9) -0.0103(7) 0.0036(8) -0.0102(8)
N101 0.0204(12) 0.0157(10) 0.0150(10) -0.0055(8) 0.0013(9) -0.0067(9)
N102 0.0224(12) 0.0200(11) 0.0135(10) -0.0072(9) -0.0004(9) -0.0084(10)
N201 0.0148(11) 0.0145(10) 0.0147(10) -0.0055(8) 0.0011(8) -0.0028(9)
N202 0.0198(12) 0.0181(11) 0.0139(11) -0.0057(9) 0.0003(9) -0.0036(10)
C102 0.0222(14) 0.0171(12) 0.0145(12) -0.0060(10) 0.0020(10) -0.0054(11)
C103 0.0343(17) 0.0290(15) 0.0154(13) -0.0099(11) 0.0050(12) -0.0040(13)
C104 0.0394(18) 0.0320(15) 0.0125(13) -0.0092(12) -0.0015(12) -0.0030(14)
C4A 0.0305(16) 0.0261(14) 0.0155(13) -0.0078(11) -0.0009(11) -0.0073(12)
C105 0.0305(17) 0.0391(17) 0.0176(14) -0.0102(13) -0.0085(12) -0.0030(14)
C106 0.0209(15) 0.0351(16) 0.0288(15) -0.0120(13) -0.0074(12) -0.0001(13)
C107 0.0231(15) 0.0307(15) 0.0244(14) -0.0129(12) 0.0007(12) -0.0050(12)
C108 0.0183(14) 0.0217(13) 0.0167(13) -0.0077(10) 0.0008(10) -0.0072(11)
C8A 0.0219(14) 0.0183(12) 0.0146(12) -0.0053(10) -0.0012(11) -0.0065(11)
C109 0.0250(15) 0.0184(13) 0.0133(12) -0.0062(10) 0.0021(11) -0.0043(11)
C9A 0.0127(13) 0.0207(13) 0.0198(13) -0.0070(11) -0.0003(10) -0.0029(11)
C110 0.0181(14) 0.0261(14) 0.0197(13) -0.0088(11) -0.0015(11) -0.0029(11)
C111 0.0226(15) 0.0298(15) 0.0184(14) -0.0003(12) -0.0008(11) -0.0008(12)
C112 0.0266(16) 0.0203(14) 0.0346(17) -0.0005(12) 0.0026(13) -0.0039(12)
C113 0.0206(15) 0.0199(13) 0.0396(17) -0.0115(12) 0.0009(12) -0.0063(12)
C13A 0.0153(14) 0.0210(13) 0.0226(13) -0.0079(11) -0.0017(11) -0.0035(11)
C114 0.0279(16) 0.0236(14) 0.0261(14) -0.0147(12) -0.0023(12) -0.0039(12)
N103 0.0280(13) 0.0199(11) 0.0175(11) -0.0088(9) 0.0020(9) -0.0021(10)
S101 0.0326(4) 0.0248(4) 0.0210(3) -0.0072(3) 0.0079(3) 0.0000(3)
O102 0.0510(14) 0.0357(12) 0.0240(11) -0.0150(9) 0.0067(10) 0.0037(10)
O103 0.0373(13) 0.0297(11) 0.0327(11) -0.0022(9) 0.0153(10) -0.0050(10)
C115 0.0209(15) 0.0253(14) 0.0243(14) -0.0091(12) 0.0069(12) -0.0029(12)
C116 0.0198(15) 0.0222(14) 0.0375(16) -0.0111(12) 0.0100(13) -0.0063(12)
C117 0.0212(15) 0.0274(15) 0.0392(17) -0.0168(13) 0.0058(13) -0.0072(12)
C18A 0.0191(15) 0.0289(15) 0.0281(15) -0.0131(12) 0.0066(12) -0.0052(12)
C118 0.0369(19) 0.0360(17) 0.0309(16) -0.0168(14) -0.0021(14) -0.0022(14)
C119 0.0247(16) 0.0191(13) 0.0299(15) -0.0087(12) 0.0033(12) -0.0031(12)
C120 0.0287(16) 0.0248(14) 0.0281(15) -0.0127(12) 0.0025(12) -0.0057(12)
C202 0.0135(13) 0.0176(12) 0.0163(12) -0.0070(10) 0.0006(10) -0.0016(10)
C203 0.0151(13) 0.0264(14) 0.0166(13) -0.0109(11) -0.0011(10) -0.0021(11)
C204 0.0196(14) 0.0259(14) 0.0108(12) -0.0068(10) 0.0000(10) -0.0013(11)
C4B 0.0144(13) 0.0208(13) 0.0164(12) -0.0062(10) 0.0018(10) -0.0004(11)
C205 0.0178(14) 0.0215(13) 0.0154(13) -0.0016(10) 0.0045(11) -0.0010(11)
C206 0.0219(15) 0.0169(13) 0.0256(14) -0.0040(11) 0.0087(12) -0.0041(11)
C207 0.0202(14) 0.0182(13) 0.0281(14) -0.0110(11) 0.0039(11) -0.0049(11)
C208 0.0172(14) 0.0196(13) 0.0186(13) -0.0082(10) 0.0030(10) -0.0032(11)
C8B 0.0148(13) 0.0172(12) 0.0162(12) -0.0068(10) 0.0021(10) -0.0019(10)
C209 0.0174(13) 0.0203(13) 0.0177(12) -0.0103(10) 0.0027(10) -0.0057(11)
C9B 0.0269(15) 0.0193(13) 0.0221(13) -0.0128(11) 0.0095(11) -0.0121(12)
C210 0.0403(18) 0.0278(14) 0.0226(14) -0.0124(12) 0.0106(13) -0.0205(13)
C211 0.058(2) 0.0435(18) 0.0298(16) -0.0222(14) 0.0225(16) -0.0340(17)
C212 0.047(2) 0.052(2) 0.047(2) -0.0339(17) 0.0319(17) -0.0316(18)
C213 0.0270(17) 0.0361(17) 0.0487(19) -0.0260(15) 0.0143(14) -0.0154(14)
C13B 0.0244(15) 0.0215(13) 0.0313(15) -0.0154(12) 0.0092(12) -0.0113(12)
C214 0.0165(14) 0.0231(13) 0.0322(15) -0.0121(12) 0.0005(11) -0.0070(11)
N203 0.0210(12) 0.0223(11) 0.0224(11) -0.0116(9) 0.0011(9) -0.0092(10)
S201 0.0335(4) 0.0286(4) 0.0222(3) -0.0149(3) 0.0042(3) -0.0168(3)
O202 0.036(2) 0.031(3) 0.036(4) -0.025(3) 0.013(2) -0.015(2)
O203 0.047(4) 0.041(3) 0.0226(14) -0.0133(14) -0.0005(16) -0.027(3)
C215 0.0285(16) 0.0187(13) 0.0232(14) -0.0112(11) 0.0023(12) -0.0090(12)
C216 0.0260(16) 0.0234(14) 0.0331(16) -0.0128(12) -0.0043(12) -0.0060(12)
C217 0.0395(18) 0.0217(14) 0.0255(15) -0.0085(12) -0.0058(13) -0.0068(13)
C18B 0.0419(19) 0.0207(14) 0.0262(15) -0.0135(12) 0.0043(13) -0.0098(13)
C218 0.059(2) 0.0344(17) 0.0303(17) -0.0120(14) 0.0095(15) -0.0164(16)
C219 0.0238(15) 0.0273(15) 0.0343(16) -0.0167(13) 0.0061(13) -0.0094(12)
C220 0.0278(16) 0.0221(14) 0.0259(14) -0.0116(12) -0.0017(12) -0.0076(12)
O1S 0.0327(13) 0.0298(12) 0.0643(16) -0.0135(11) -0.0052(11) -0.0035(10)
C1S 0.054(3) 0.041(2) 0.073(3) -0.0119(19) 0.017(2) -0.0153(19)
O2S 0.0443(14) 0.0328(12) 0.0373(12) -0.0175(10) 0.0048(10) -0.0098(11)
C2S 0.045(2) 0.0390(18) 0.051(2) -0.0200(16) 0.0156(17) -0.0171(16)
O3S 0.0346(12) 0.0363(11) 0.0240(10) -0.0163(9) -0.0003(9) -0.0136(10)
C3S 0.0326(18) 0.0464(18) 0.0311(16) -0.0201(14) 0.0073(13) -0.0208(15)
O4S 0.072(3) 0.0378(16) 0.0349(16) -0.0105(13) 0.0057(15) -0.0322(16)
C4S 0.140(6) 0.053(3) 0.067(4) 0.014(3) -0.034(4) -0.054(4)

loop_
_atom_type_symbol
_atom_type_description
_atom_type_scat_dispersion_real
_atom_type_scat_dispersion_imag
_atom_type_scat_source
C C 0.0033 0.0016 'International Tables Vol C Tables 4.2.6.8 and 6.1.1.4'
H H 0.0000 0.0000 'International Tables Vol C Tables 4.2.6.8 and 6.1.1.4'
N N 0.0061 0.0033 'International Tables Vol C Tables 4.2.6.8 and 6.1.1.4'
O O 0.0106 0.0060 'International Tables Vol C Tables 4.2.6.8 and 6.1.1.4'
S S 0.1246 0.1234 'International Tables Vol C Tables 4.2.6.8 and 6.1.1.4'
Ni Ni 0.3393 1.1124 'International Tables Vol C Tables 4.2.6.8 and 6.1.1.4'

loop_
_geom_angle_atom_site_label_1
_geom_angle_atom_site_label_2
_geom_angle_atom_site_label_3
_geom_angle
N201 Ni1 N101 179.00(9)
N201 Ni1 O101 98.11(7)
N101 Ni1 O101 82.86(8)
N201 Ni1 O201 81.78(7)
N101 Ni1 O201 97.94(7)
O101 Ni1 O201 93.95(7)
N201 Ni1 N202 77.19(8)
N101 Ni1 N202 103.07(8)
O101 Ni1 N202 89.89(8)
O201 Ni1 N202 158.95(7)
N201 Ni1 N102 103.54(8)
N101 Ni1 N102 75.49(8)
O101 Ni1 N102 158.35(7)
O201 Ni1 N102 89.26(7)
N202 Ni1 N102 94.77(8)
C108 O101 Ni1 109.72(15)
C208 O201 Ni1 111.39(14)
C102 N101 C8A 121.0(2)
C102 N101 Ni1 126.55(17)
C8A N101 Ni1 112.22(16)
C9A N102 C109 117.08(19)
C9A N102 Ni1 109.05(15)
C109 N102 Ni1 107.95(15)
C9A N102 H12 107.8(19)
C109 N102 H12 109.3(19)
Ni1 N102 H12 105.1(19)
C202 N201 C8B 120.6(2)
C202 N201 Ni1 125.03(16)
C8B N201 Ni1 114.16(15)
C9B N202 C209 117.9(2)
C9B N202 Ni1 110.60(14)
C209 N202 Ni1 109.35(14)
C9B N202 H22 110(2)
C209 N202 H22 109(2)
Ni1 N202 H22 98(2)
N101 C102 C103 121.1(2)
N101 C102 C109 116.4(2)
C103 C102 C109 122.4(2)
C104 C103 C102 119.1(2)
C104 C103 H103 120.4
C102 C103 H103 120.4
C103 C104 C4A 120.8(2)
C103 C104 H104 119.6
C4A C104 H104 119.6
C105 C4A C104 125.5(2)
C105 C4A C8A 118.2(2)
C104 C4A C8A 116.3(2)
C106 C105 C4A 119.2(2)
C106 C105 H105 120.4
C4A C105 H105 120.4
C105 C106 C107 122.6(3)
C105 C106 H106 118.7
C107 C106 H106 118.7
C108 C107 C106 121.0(3)
C108 C107 H107 119.5
C106 C107 H107 119.5
O101 C108 C107 125.2(2)
O101 C108 C8A 118.9(2)
C107 C108 C8A 116.0(2)
N101 C8A C4A 121.6(2)
N101 C8A C108 115.4(2)
C4A C8A C108 122.9(2)
N103 C109 N102 113.86(19)
N103 C109 C102 107.9(2)
N102 C109 C102 111.3(2)
N103 C109 H109 107.9
N102 C109 H109 107.9
C102 C109 H109 107.9
C13A C9A C110 120.1(2)
C13A C9A N102 121.1(2)
C110 C9A N102 118.8(2)
C111 C110 C9A 120.0(2)
C111 C110 H11O 120.0
C9A C110 H11O 120.0
C110 C111 C112 120.2(2)
C110 C111 H111 119.9
C112 C111 H111 119.9
C113 C112 C111 119.6(3)
C113 C112 H112 120.2
C111 C112 H112 120.2
C112 C113 C13A 120.8(2)
C112 C113 H113 119.6
C13A C113 H113 119.6
C9A C13A C113 119.2(2)
C9A C13A C114 118.9(2)
C113 C13A C114 121.7(2)
N103 C114 C13A 110.1(2)
N103 C114 H14A 109.6
C13A C114 H14A 109.6
N103 C114 H14B 109.6
C13A C114 H14B 109.6
H14A C114 H14B 108.2
C109 N103 C114 111.8(2)
C109 N103 S101 118.67(18)
C114 N103 S101 119.43(17)
O102 S101 O103 120.82(13)
O102 S101 N103 105.45(12)
O103 S101 N103 106.19(12)
O102 S101 C115 107.76(12)
O103 S101 C115 108.04(13)
N103 S101 C115 107.98(12)
C116 C115 C120 120.5(3)
C116 C115 S101 119.5(2)
C120 C115 S101 120.0(2)
C117 C116 C115 119.5(3)
C117 C116 H116 120.2
C115 C116 H116 120.2
C116 C117 C18A 121.0(3)
C116 C117 H117 119.5
C18A C117 H117 119.5
C119 C18A C117 118.3(3)
C119 C18A C118 120.7(2)
C117 C18A C118 120.9(2)
C18A C118 H18A 109.5
C18A C118 H18B 109.5
H18A C118 H18B 109.5
C18A C118 H18C 109.5
H18A C118 H18C 109.5
H18B C118 H18C 109.5
C120 C119 C18A 121.3(3)
C120 C119 H119 119.4
C18A C119 H119 119.4
C119 C120 C115 119.3(3)
C119 C120 H120 120.3
C115 C120 H120 120.3
N201 C202 C203 121.4(2)
N201 C202 C209 116.0(2)
C203 C202 C209 122.4(2)
C204 C203 C202 119.2(2)
C204 C203 H203 120.4
C202 C203 H203 120.4
C203 C204 C4B 120.3(2)
C203 C204 H204 119.9
C4B C204 H204 119.9
C8B C4B C205 118.2(2)
C8B C4B C204 116.6(2)
C205 C4B C204 125.2(2)
C206 C205 C4B 118.9(2)
C206 C205 H205 120.5
C4B C205 H205 120.5
C205 C206 C207 122.9(2)
C205 C206 H206 118.6
C207 C206 H206 118.6
C208 C207 C206 120.6(2)
C208 C207 H207 119.7
C206 C207 H207 119.7
O201 C208 C207 126.0(2)
O201 C208 C8B 117.8(2)
C207 C208 C8B 116.2(2)
N201 C8B C4B 122.0(2)
N201 C8B C208 114.8(2)
C4B C8B C208 123.2(2)
N203 C209 N202 113.8(2)
N203 C209 C202 108.40(19)
N202 C209 C202 111.86(19)
N203 C209 H209 107.5
N202 C209 H209 107.5
C202 C209 H209 107.5
C13B C9B C210 120.3(2)
C13B C9B N202 120.8(2)
C210 C9B N202 118.9(2)
C211 C210 C9B 119.7(3)
C211 C210 H210 120.1
C9B C210 H210 120.1
C212 C211 C210 120.3(3)
C212 C211 H211 119.9
C210 C211 H211 119.9
C213 C212 C211 119.9(3)
C213 C212 H212 120.1
C211 C212 H212 120.1
C212 C213 C13B 121.1(3)
C212 C213 H213 119.4
C13B C213 H213 119.4
C213 C13B C9B 118.6(3)
C213 C13B C214 123.3(3)
C9B C13B C214 117.9(2)
N203 C214 C13B 109.4(2)
N203 C214 H14C 109.8
C13B C214 H14C 109.8
N203 C214 H14D 109.8
C13B C214 H14D 109.8
H14C C214 H14D 108.2
C209 N203 C214 113.50(19)
C209 N203 S201 121.13(17)
C214 N203 S201 118.96(17)
O203 S201 O202 119.9(2)
O22' S201 O23' 116(3)
O22' S201 N203 104.4(18)
O203 S201 N203 106.6(3)
O202 S201 N203 105.58(13)
O23' S201 N203 97(2)
O22' S201 C215 127(4)
O203 S201 C215 107.3(3)
O202 S201 C215 108.4(4)
O23' S201 C215 100(2)
N203 S201 C215 108.58(11)
C220 C215 C216 120.7(2)
C220 C215 S201 119.9(2)
C216 C215 S201 119.4(2)
C217 C216 C215 119.1(3)
C217 C216 H216 120.4
C215 C216 H216 120.4
C18B C217 C216 121.1(3)
C18B C217 H217 119.4
C216 C217 H217 119.4
C217 C18B C219 118.9(3)
C217 C18B C218 120.4(3)
C219 C18B C218 120.7(3)
C18B C218 H18D 109.5
C18B C218 H18F 109.5
H18D C218 H18F 109.5
C18B C218 H18E 109.5
H18D C218 H18E 109.5
H18F C218 H18E 109.5
C220 C219 C18B 121.0(3)
C220 C219 H219 119.5
C18B C219 H219 119.5
C215 C220 C219 119.2(3)
C215 C220 H220 120.4
C219 C220 H220 120.4
C1S O1S H1S 94.8
O1S C1S H1S1 109.5
O1S C1S H1S2 109.5
H1S1 C1S H1S2 109.5
O1S C1S H1S3 109.5
H1S1 C1S H1S3 109.5
H1S2 C1S H1S3 109.5
C2S O2S H2S 109.5
O2S C2S H2S1 109.5
O2S C2S H2S2 109.5
H2S1 C2S H2S2 109.5
O2S C2S H2S3 109.5
H2S1 C2S H2S3 109.5
H2S2 C2S H2S3 109.5
C3S O3S H3S 109.5
O3S C3S H3S1 109.5
O3S C3S H3S2 109.5
H3S1 C3S H3S2 109.5
O3S C3S H3S3 109.5
H3S1 C3S H3S3 109.5
H3S2 C3S H3S3 109.5
C4S O4S H4S' 93.4
C4S' O4S' H4S' 108.5

loop_
_geom_bond_atom_site_label_1
_geom_bond_atom_site_label_2
_geom_bond_distance
Ni1 N201 1.9581(19)
Ni1 N101 1.9672(19)
Ni1 O101 2.0388(17)
Ni1 O201 2.0484(16)
Ni1 N202 2.292(2)
Ni1 N102 2.382(2)
O101 C108 1.311(3)
O201 C208 1.315(3)
N101 C102 1.316(3)
N101 C8A 1.358(3)
N102 C9A 1.443(3)
N102 C109 1.494(3)
N102 H12 0.86(3)
N201 C202 1.316(3)
N201 C8B 1.362(3)
N202 C9B 1.424(3)
N202 C209 1.486(3)
N202 H22 0.80(3)
C102 C103 1.408(3)
C102 C109 1.522(4)
C103 C104 1.370(4)
C103 H103 0.9500
C104 C4A 1.411(4)
C104 H104 0.9500
C4A C105 1.409(4)
C4A C8A 1.416(3)
C105 C106 1.368(4)
C105 H105 0.9500
C106 C107 1.407(4)
C106 H106 0.9500
C107 C108 1.393(4)
C107 H107 0.9500
C108 C8A 1.434(3)
C109 N103 1.457(3)
C109 H109 1.0000
C9A C13A 1.388(3)
C9A C110 1.391(3)
C110 C111 1.388(4)
C110 H11O 0.9500
C111 C112 1.388(4)
C111 H111 0.9500
C112 C113 1.378(4)
C112 H112 0.9500
C113 C13A 1.397(3)
C113 H113 0.9500
C13A C114 1.501(4)
C114 N103 1.474(3)
C114 H14A 0.9900
C114 H14B 0.9900
N103 S101 1.650(2)
S101 O102 1.430(2)
S101 O103 1.431(2)
S101 C115 1.760(3)
C115 C116 1.385(4)
C115 C120 1.390(4)
C116 C117 1.379(4)
C116 H116 0.9500
C117 C18A 1.395(4)
C117 H117 0.9500
C18A C119 1.393(4)
C18A C118 1.497(4)
C118 H18A 0.9800
C118 H18B 0.9800
C118 H18C 0.9800
C119 C120 1.376(4)
C119 H119 0.9500
C120 H120 0.9500
C202 C203 1.411(3)
C202 C209 1.524(3)
C203 C204 1.371(4)
C203 H203 0.9500
C204 C4B 1.422(3)
C204 H204 0.9500
C4B C8B 1.407(3)
C4B C205 1.413(3)
C205 C206 1.376(4)
C205 H205 0.9500
C206 C207 1.406(4)
C206 H206 0.9500
C207 C208 1.392(3)
C207 H207 0.9500
C208 C8B 1.439(3)
C209 N203 1.458(3)
C209 H209 1.0000
C9B C13B 1.394(4)
C9B C210 1.396(4)
C210 C211 1.384(4)
C210 H210 0.9500
C211 C212 1.384(5)
C211 H211 0.9500
C212 C213 1.376(4)
C212 H212 0.9500
C213 C13B 1.394(4)
C213 H213 0.9500
C13B C214 1.507(4)
C214 N203 1.470(3)
C214 H14C 0.9900
C214 H14D 0.9900
N203 S201 1.645(2)
S201 O22' 1.31(4)
S201 O203 1.420(7)
S201 O202 1.443(7)
S201 O23' 1.64(6)
S201 C215 1.759(3)
C215 C220 1.384(4)
C215 C216 1.391(4)
C216 C217 1.384(4)
C216 H216 0.9500
C217 C18B 1.383(4)
C217 H217 0.9500
C18B C219 1.390(4)
C18B C218 1.511(4)
C218 H18D 0.9800
C218 H18F 0.9800
C218 H18E 0.9800
C219 C220 1.385(4)
C219 H219 0.9500
C220 H220 0.9500
O1S C1S 1.393(4)
O1S H1S 0.9927
C1S H1S1 0.9800
C1S H1S2 0.9800
C1S H1S3 0.9800
O2S C2S 1.424(4)
O2S H2S 0.8400
C2S H2S1 0.9800
C2S H2S2 0.9800
C2S H2S3 0.9800
O3S C3S 1.420(3)
O3S H3S 0.8400
C3S H3S1 0.9800
C3S H3S2 0.9800
C3S H3S3 0.9800
O4S C4S 1.456(6)
O4S H4S 0.8400
O4S H4S' 1.1175
C4S H4S1 0.9800
C4S H4S2 0.9800
C4S H4S3 0.9800
O4S' C4S' 1.71(4)
O4S' H4S' 0.8501
C4S' H4S4 0.9800
C4S' H4S5 0.9800
C4S' H4S6 0.9800

loop_
_geom_hbond_atom_site_label_D
_geom_hbond_atom_site_label_H
_geom_hbond_atom_site_label_A
_geom_hbond_distance_DH
_geom_hbond_distance_HA
_geom_hbond_distance_DA
_geom_hbond_angle_DHA
_geom_hbond_site_symmetry_A
N202 H22 O1S 0.80(3) 2.11(3) 2.888(3) 164(3) .
O1S H1S O4S 0.99 1.84 2.731(4) 148 .
O1S H1S O4S' 0.99 1.53 2.336(19) 134 .
O2S H2S O3S 0.84 1.86 2.689(3) 170 .
O3S H3S O201 0.84 1.78 2.613(2) 168 .
O4S H4S O2S 0.84 1.88 2.710(3) 170 1_565

loop_
_geom_torsion_atom_site_label_1
_geom_torsion_atom_site_label_2
_geom_torsion_atom_site_label_3
_geom_torsion_atom_site_label_4
_geom_torsion
N201 Ni1 O101 C108 -171.22(15)
N101 Ni1 O101 C108 8.54(15)
O201 Ni1 O101 C108 -88.98(15)
N202 Ni1 O101 C108 111.74(15)
N102 Ni1 O101 C108 9.0(3)
N201 Ni1 O201 C208 2.77(16)
N101 Ni1 O201 C208 -178.20(16)
O101 Ni1 O201 C208 -94.87(16)
N202 Ni1 O201 C208 5.1(3)
N102 Ni1 O201 C208 106.56(16)
O101 Ni1 N101 C102 178.5(2)
O201 Ni1 N101 C102 -88.5(2)
N202 Ni1 N101 C102 90.3(2)
N102 Ni1 N101 C102 -1.30(19)
O101 Ni1 N101 C8A -7.32(16)
O201 Ni1 N101 C8A 85.69(16)
N202 Ni1 N101 C8A -95.54(16)
N102 Ni1 N101 C8A 172.85(17)
N201 Ni1 N102 C9A 61.24(16)
N101 Ni1 N102 C9A -118.52(16)
O101 Ni1 N102 C9A -119.0(2)
O201 Ni1 N102 C9A -20.13(15)
N202 Ni1 N102 C9A 139.18(15)
N201 Ni1 N102 C109 -170.58(15)
N101 Ni1 N102 C109 9.66(14)
O101 Ni1 N102 C109 9.2(3)
O201 Ni1 N102 C109 108.05(15)
N202 Ni1 N102 C109 -92.64(15)
O101 Ni1 N201 C202 -83.9(2)
O201 Ni1 N201 C202 -176.8(2)
N202 Ni1 N201 C202 4.10(19)
N102 Ni1 N201 C202 96.0(2)
O101 Ni1 N201 C8B 90.34(17)
O201 Ni1 N201 C8B -2.51(16)
N202 Ni1 N201 C8B 178.37(18)
N102 Ni1 N201 C8B -89.75(17)
N201 Ni1 N202 C9B 125.09(18)
N101 Ni1 N202 C9B -53.92(18)
O101 Ni1 N202 C9B -136.56(17)
O201 Ni1 N202 C9B 122.7(2)
N102 Ni1 N202 C9B 22.27(17)
N201 Ni1 N202 C209 -6.36(16)
N101 Ni1 N202 C209 174.63(16)
O101 Ni1 N202 C209 91.99(16)
O201 Ni1 N202 C209 -8.8(3)
N102 Ni1 N202 C209 -109.18(16)
C8A N101 C102 C103 0.9(3)
Ni1 N101 C102 C103 174.61(18)
C8A N101 C102 C109 178.6(2)
Ni1 N101 C102 C109 -7.8(3)
N101 C102 C103 C104 -2.2(4)
C109 C102 C103 C104 -179.7(2)
C102 C103 C104 C4A 1.3(4)
C103 C104 C4A C105 -179.5(3)
C103 C104 C4A C8A 0.8(4)
C104 C4A C105 C106 179.7(3)
C8A C4A C105 C106 -0.6(4)
C4A C105 C106 C107 0.3(4)
C105 C106 C107 C108 0.6(4)
Ni1 O101 C108 C107 171.6(2)
Ni1 O101 C108 C8A -8.4(3)
C106 C107 C108 O101 178.8(2)
C106 C107 C108 C8A -1.1(4)
C102 N101 C8A C4A 1.3(4)
Ni1 N101 C8A C4A -173.23(19)
C102 N101 C8A C108 179.5(2)
Ni1 N101 C8A C108 5.0(3)
C105 C4A C8A N101 178.1(2)
C104 C4A C8A N101 -2.1(4)
C105 C4A C8A C108 0.1(4)
C104 C4A C8A C108 179.8(2)
O101 C108 C8A N101 2.6(3)
C107 C108 C8A N101 -177.4(2)
O101 C108 C8A C4A -179.2(2)
C107 C108 C8A C4A 0.8(4)
C9A N102 C109 N103 -14.3(3)
Ni1 N102 C109 N103 -137.70(18)
C9A N102 C109 C102 108.0(2)
Ni1 N102 C109 C102 -15.5(2)
N101 C102 C109 N103 141.7(2)
C103 C102 C109 N103 -40.7(3)
N101 C102 C109 N102 16.1(3)
C103 C102 C109 N102 -166.3(2)
C109 N102 C9A C13A -15.7(3)
Ni1 N102 C9A C13A 107.2(2)
C109 N102 C9A C110 164.9(2)
Ni1 N102 C9A C110 -72.3(2)
C13A C9A C110 C111 -2.8(4)
N102 C9A C110 C111 176.7(2)
C9A C110 C111 C112 0.4(4)
C110 C111 C112 C113 1.7(4)
C111 C112 C113 C13A -1.5(4)
C110 C9A C13A C113 3.0(4)
N102 C9A C13A C113 -176.4(2)
C110 C9A C13A C114 -172.8(2)
N102 C9A C13A C114 7.8(4)
C112 C113 C13A C9A -0.8(4)
C112 C113 C13A C114 174.8(3)
C9A C13A C114 N103 28.7(3)
C113 C13A C114 N103 -146.9(2)
N102 C109 N103 C114 51.4(3)
C102 C109 N103 C114 -72.6(2)
N102 C109 N103 S101 -93.8(2)
C102 C109 N103 S101 142.10(17)
C13A C114 N103 C109 -58.1(3)
C13A C114 N103 S101 86.9(2)
C109 N103 S101 O102 -167.30(18)
C114 N103 S101 O102 50.1(2)
C109 N103 S101 O103 -38.0(2)
C114 N103 S101 O103 179.42(18)
C109 N103 S101 C115 77.7(2)
C114 N103 S101 C115 -64.9(2)
O102 S101 C115 C116 161.0(2)
O103 S101 C115 C116 28.9(3)
N103 S101 C115 C116 -85.5(2)
O102 S101 C115 C120 -21.7(3)
O103 S101 C115 C120 -153.8(2)
N103 S101 C115 C120 91.8(2)
C120 C115 C116 C117 1.4(4)
S101 C115 C116 C117 178.7(2)
C115 C116 C117 C18A 0.4(4)
C116 C117 C18A C119 -2.2(4)
C116 C117 C18A C118 174.9(3)
C117 C18A C119 C120 2.4(4)
C118 C18A C119 C120 -174.7(3)
C18A C119 C120 C115 -0.7(4)
C116 C115 C120 C119 -1.2(4)
S101 C115 C120 C119 -178.5(2)
C8B N201 C202 C203 0.6(4)
Ni1 N201 C202 C203 174.53(18)
C8B N201 C202 C209 -174.6(2)
Ni1 N201 C202 C209 -0.7(3)
N201 C202 C203 C204 0.1(4)
C209 C202 C203 C204 175.0(2)
C202 C203 C204 C4B -0.1(4)
C203 C204 C4B C8B -0.6(4)
C203 C204 C4B C205 -178.1(2)
C8B C4B C205 C206 -0.7(4)
C204 C4B C205 C206 176.7(2)
C4B C205 C206 C207 -0.3(4)
C205 C206 C207 C208 0.6(4)
Ni1 O201 C208 C207 176.7(2)
Ni1 O201 C208 C8B -2.6(3)
C206 C207 C208 O201 -179.3(2)
C206 C207 C208 C8B 0.0(4)
C202 N201 C8B C4B -1.4(4)
Ni1 N201 C8B C4B -175.91(18)
C202 N201 C8B C208 176.4(2)
Ni1 N201 C8B C208 1.9(3)
C205 C4B C8B N201 179.0(2)
C204 C4B C8B N201 1.3(4)
C205 C4B C8B C208 1.4(4)
C204 C4B C8B C208 -176.3(2)
O201 C208 C8B N201 0.6(3)
C207 C208 C8B N201 -178.8(2)
O201 C208 C8B C4B 178.3(2)
C207 C208 C8B C4B -1.1(4)
C9B N202 C209 N203 3.5(3)
Ni1 N202 C209 N203 130.97(17)
C9B N202 C209 C202 -119.7(2)
Ni1 N202 C209 C202 7.7(2)
N201 C202 C209 N203 -131.6(2)
C203 C202 C209 N203 53.2(3)
N201 C202 C209 N202 -5.4(3)
C203 C202 C209 N202 179.5(2)
C209 N202 C9B C13B 23.9(3)
Ni1 N202 C9B C13B -103.0(2)
C209 N202 C9B C210 -157.8(2)
Ni1 N202 C9B C210 75.4(2)
C13B C9B C210 C211 3.5(4)
N202 C9B C210 C211 -174.9(2)
C9B C210 C211 C212 -0.7(4)
C210 C211 C212 C213 -2.4(4)
C211 C212 C213 C13B 2.7(4)
C212 C213 C13B C9B 0.0(4)
C212 C213 C13B C214 -175.4(2)
C210 C9B C13B C213 -3.1(4)
N202 C9B C13B C213 175.2(2)
C210 C9B C13B C214 172.6(2)
N202 C9B C13B C214 -9.1(3)
C213 C13B C214 N203 144.6(2)
C9B C13B C214 N203 -30.9(3)
N202 C209 N203 C214 -44.9(3)
C202 C209 N203 C214 80.2(2)
N202 C209 N203 S201 106.7(2)
C202 C209 N203 S201 -128.19(18)
C13B C214 N203 C209 58.1(3)
C13B C214 N203 S201 -94.1(2)
C209 N203 S201 O22' 43(4)
C214 N203 S201 O22' -167(4)
C209 N203 S201 O203 149.6(5)
C214 N203 S201 O203 -60.3(5)
C209 N203 S201 O202 21.1(5)
C214 N203 S201 O202 171.1(5)
C209 N203 S201 O23' 162(2)
C214 N203 S201 O23' -48(2)
C209 N203 S201 C215 -95.0(2)
C214 N203 S201 C215 55.1(2)
O22' S201 C215 C220 126(3)
O203 S201 C215 C220 6.4(5)
O202 S201 C215 C220 137.3(3)
O23' S201 C215 C220 -7(2)
N203 S201 C215 C220 -108.4(2)
O22' S201 C215 C216 -55(3)
O203 S201 C215 C216 -174.5(5)
O202 S201 C215 C216 -43.7(3)
O23' S201 C215 C216 172(2)
N203 S201 C215 C216 70.6(2)
C220 C215 C216 C217 0.7(4)
S201 C215 C216 C217 -178.3(2)
C215 C216 C217 C18B -0.1(4)
C216 C217 C18B C219 -0.9(4)
C216 C217 C18B C218 178.9(3)
C217 C18B C219 C220 1.2(4)
C218 C18B C219 C220 -178.5(2)
C216 C215 C220 C219 -0.4(4)
S201 C215 C220 C219 178.63(19)
C18B C219 C220 C215 -0.6(4)
